data_4030387
loop_
_publ_author_name
'Wang, Cong-Shuai'
'Zhu, Ren-Yi'
'Zheng, Jian'
'Shi, Feng'
'Tu, Shu-Jiang'

_publ_section_title
;
 Enantioselective Construction of Spiro[indoline-3,2'-pyrrole] Framework
 via Catalytic Asymmetric 1,3-Dipolar Cycloadditions Using Allenes as
 Equivalents of Alkynes.
;
_journal_issue 1
_journal_name_full 'The Journal of organic chemistry'
_journal_page_first 512
_journal_paper_doi 10.1021/jo502516e
_journal_volume 80
_journal_year 2014
_chemical_absolute_configuration rmad
_chemical_formula_moiety 'C41 H35 Br N2 O7'
_chemical_formula_sum 'C41 H35 Br N2 O7'
_chemical_formula_weight 747.62
_chemical_name_systematic
;
 ?
;
_space_group_crystal_system orthorhombic
_space_group_IT_number 19
_space_group_name_Hall 'P 2ac 2ab'
_space_group_name_H-M_alt 'P 21 21 21'
_symmetry_space_group_name_Hall 'P 2ac 2ab'
_symmetry_space_group_name_H-M 'P 21 21 21'
_atom_sites_solution_hydrogens geom
_atom_sites_solution_primary direct
_audit_creation_date 2014-08-25
_audit_creation_method
;
Olex2 1.2
(compiled 2014.07.22 svn.r2960 for OlexSys, GUI svn.r4862)
;
_cell_angle_alpha 90
_cell_angle_beta 90
_cell_angle_gamma 90
_cell_formula_units_Z 4
_cell_length_a 7.3188(7)
_cell_length_b 21.396(2)
_cell_length_c 22.175(2)
_cell_measurement_reflns_used 3023
_cell_measurement_temperature 130
_cell_measurement_theta_max 31.2201
_cell_measurement_theta_min 2.65
_cell_volume 3472.5(6)
_computing_cell_refinement 'SAINT v7.68A (Bruker, 2009)'
_computing_data_collection 'CrystalClear (Rigaku Inc., 2007)'
_computing_data_reduction 'CrystalClear (Rigaku Inc., 2007)'
_computing_molecular_graphics 'Olex2 (Dolomanov et al., 2009)'
_computing_publication_material 'Olex2 (Dolomanov et al., 2009)'
_computing_structure_refinement 'XL (Sheldrick, 2008)'
_computing_structure_solution
;
????
;
_diffrn_ambient_temperature 130
_diffrn_detector_area_resol_mean 28.5714
_diffrn_measured_fraction_theta_full 1.000
_diffrn_measured_fraction_theta_max 0.997
_diffrn_measurement_details
;
scan:
    Number of images: 340
               Slice: -110.0000 - 60.0000
         Image width: 0.5000
            Exp time: 16.0000
       Rotation axis: Omega
               Omega: 0.0000
                 Chi: 45.0000
                 Phi: 270.0000
                 XTD: 45.3038
              2theta: -20.1830
;
_diffrn_measurement_device
;
Saturn724+ (2x2 bin mode)
;
_diffrn_measurement_device_details
;
AFC10: Fixed Chi 2 circle
;
_diffrn_measurement_device_type 'Bruker APEX-II CCD'
_diffrn_measurement_method '\f and \w scans'
_diffrn_orient_matrix_type d*Trek
_diffrn_orient_matrix_UB_11 -0.0416
_diffrn_orient_matrix_UB_12 -0.0191
_diffrn_orient_matrix_UB_13 0.0361
_diffrn_orient_matrix_UB_21 0.0301
_diffrn_orient_matrix_UB_22 -0.0492
_diffrn_orient_matrix_UB_23 0.0086
_diffrn_orient_matrix_UB_31 0.0196
_diffrn_orient_matrix_UB_32 0.0176
_diffrn_orient_matrix_UB_33 0.0318
_diffrn_radiation_detector CCD
_diffrn_radiation_monochromator graphite
_diffrn_radiation_type MoK\a
_diffrn_radiation_wavelength 0.71073
_diffrn_reflns_av_R_equivalents 0.1099
_diffrn_reflns_av_unetI/netI 0.1527
_diffrn_reflns_Laue_measured_fraction_full 1.000
_diffrn_reflns_Laue_measured_fraction_max 0.997
_diffrn_reflns_limit_h_max 10
_diffrn_reflns_limit_h_min -7
_diffrn_reflns_limit_k_max 30
_diffrn_reflns_limit_k_min -30
_diffrn_reflns_limit_l_max 29
_diffrn_reflns_limit_l_min -31
_diffrn_reflns_number 35305
_diffrn_reflns_point_group_measured_fraction_full 1.000
_diffrn_reflns_point_group_measured_fraction_max 0.995
_diffrn_reflns_theta_full 26.000
_diffrn_reflns_theta_max 30.575
_diffrn_reflns_theta_min 1.323
_diffrn_source 'Rotating Anode'
_diffrn_source_current 24.0000
_diffrn_source_power 1.2000
_diffrn_source_voltage 50.0000
_diffrn_standards_number 0
_exptl_absorpt_coefficient_mu 1.240
_exptl_absorpt_correction_T_max 1.0000
_exptl_absorpt_correction_T_min 0.1631
_exptl_absorpt_correction_type multi-scan
_exptl_crystal_colour colourless
_exptl_crystal_colour_primary colourless
_exptl_crystal_density_diffrn 1.430
_exptl_crystal_description block
_exptl_crystal_F_000 1544
_exptl_crystal_size_max 0.12
_exptl_crystal_size_mid 0.05
_exptl_crystal_size_min 0.03
_refine_diff_density_max 0.471
_refine_diff_density_min -0.477
_refine_diff_density_rms 0.067
_refine_ls_abs_structure_details
;
 Flack x determined using 1567 quotients [(I+)-(I-)]/[(I+)+(I-)]
 (Parsons, Flack and Wagner, Acta Cryst. B69 (2013) 249-259).
;
_refine_ls_abs_structure_Flack 0.022(7)
_refine_ls_extinction_method none
_refine_ls_goodness_of_fit_ref 0.967
_refine_ls_hydrogen_treatment constr
_refine_ls_matrix_type full
_refine_ls_number_parameters 463
_refine_ls_number_reflns 10632
_refine_ls_number_restraints 18
_refine_ls_restrained_S_all 0.974
_refine_ls_R_factor_all 0.1700
_refine_ls_R_factor_gt 0.0620
_refine_ls_shift/su_max 0.001
_refine_ls_shift/su_mean 0.000
_refine_ls_structure_factor_coef Fsqd
_refine_ls_weighting_details 'w=1/[\s^2^(Fo^2^)+(0.0470P)^2^] where P=(Fo^2^+2Fc^2^)/3'
_refine_ls_weighting_scheme calc
_refine_ls_wR_factor_gt 0.1046
_refine_ls_wR_factor_ref 0.1354
_reflns_Friedel_coverage 0.788
_reflns_Friedel_fraction_full 0.999
_reflns_Friedel_fraction_max 0.992
_reflns_number_gt 5096
_reflns_number_total 10632
_reflns_threshold_expression 'I > 2\s(I)'
_cod_data_source_file jo502516e_si_002.cif
_cod_data_source_block sf140825
_cod_depositor_comments 'Adding full bibliography for 4030387.cif.'
_cod_original_cell_volume 3472.4(6)
_cod_database_code 4030387
_shelxl_version_number 2014-3
_shelx_space_group_comment
;
The symmetry employed for this shelxl refinement is uniquely defined
by the following loop, which should always be used as a source of
symmetry information in preference to the above space-group names.
They are only intended as comments.
;
_shelx_estimated_absorpt_t_max 0.964
_shelx_estimated_absorpt_t_min 0.866
_diffrn_number_total 2330
_olex2_refinement_description
;
1. Fixed Uiso
 At 1.2 times of:
  All C(H) groups, All C(H,H) groups, All N(H) groups
 At 1.5 times of:
  All C(H,H,H) groups
2. Uiso/Uaniso restraints and constraints
O7 \\sim C30 \\sim C31: within 2A with sigma of 0.01 and sigma for terminal
atoms of 0.02
Uanis(C31) \\sim Ueq: with sigma of 0.005 and sigma for terminal atoms of 0.01
3.a Secondary CH2 refined with riding coordinates:
 C13(H13A,H13B), C30(H30A,H30B), C33(H33A,H33B), C35(H35A,H35B)
3.b Aromatic/amide H refined with riding coordinates:
 N2(H2), C4(H4), C5(H5), C6(H6), C7(H7), C16(H16), C17(H17), C18(H18),
 C19(H19), C21(H21), C23(H23), C24(H24), C25(H25), C26(H26), C37(H37), C38(H38),
  C40(H40), C41(H41)
3.c Idealised Me refined as rotating group:
 C28(H28A,H28B,H28C), C31(H31A,H31B,H31C), C34(H34A,H34B,H34C)
;
_olex2_submission_special_instructions 'No special instructions were received'

loop_
_space_group_symop_operation_xyz
'x, y, z'
'-x+1/2, -y, z+1/2'
'x+1/2, -y+1/2, -z'
'-x, y+1/2, -z+1/2'

loop_
_atom_site_label
_atom_site_type_symbol
_atom_site_fract_x
_atom_site_fract_y
_atom_site_fract_z
_atom_site_U_iso_or_equiv
_atom_site_adp_type
_atom_site_occupancy
_atom_site_site_symmetry_order
_atom_site_calc_flag
_atom_site_refinement_flags_posn
_atom_site_refinement_flags_adp
Br1 Br -0.64559(10) -0.37979(4) -0.18693(3) 0.0617(2) Uani 1 1 d . .
O1 O 0.1793(6) -0.51674(18) -0.30764(17) 0.0427(10) Uani 1 1 d . .
O2 O 0.6280(6) -0.57404(17) -0.44442(19) 0.0463(10) Uani 1 1 d . .
O3 O 0.4481(5) -0.49074(15) -0.43190(15) 0.0287(8) Uani 1 1 d . .
O4 O 0.1668(6) -0.68883(17) -0.28341(15) 0.0367(9) Uani 1 1 d . .
O5 O -0.1208(5) -0.68815(18) -0.31880(16) 0.0414(9) Uani 1 1 d . .
O6 O -0.0386(6) -0.7047(2) -0.47709(17) 0.0530(12) Uani 1 1 d . .
O7 O 0.0905(6) -0.76794(16) -0.40840(16) 0.0416(10) Uani 1 1 d . .
N1 N 0.0748(6) -0.4500(2) -0.38003(18) 0.0289(10) Uani 1 1 d . .
N2 N 0.0068(6) -0.6030(2) -0.3988(2) 0.0346(11) Uani 1 1 d . .
H2 H -0.1127 -0.5985 -0.3973 0.042 Uiso 1 1 calc R .
C1 C 0.1358(8) -0.5057(2) -0.3592(2) 0.0315(12) Uani 1 1 d . .
C2 C 0.1340(7) -0.5532(2) -0.4121(2) 0.0253(11) Uani 1 1 d . .
C3 C 0.0785(7) -0.5121(2) -0.4644(2) 0.0223(11) Uani 1 1 d . .
C4 C 0.0568(7) -0.5262(2) -0.5239(2) 0.0296(12) Uani 1 1 d . .
H4 H 0.0764 -0.5675 -0.5383 0.035 Uiso 1 1 calc R .
C5 C 0.0050(7) -0.4784(3) -0.5632(2) 0.0351(14) Uani 1 1 d . .
H5 H -0.0096 -0.4870 -0.6050 0.042 Uiso 1 1 calc R .
C6 C -0.0249(7) -0.4189(3) -0.5417(2) 0.0354(14) Uani 1 1 d . .
H6 H -0.0600 -0.3869 -0.5691 0.043 Uiso 1 1 calc R .
C7 C -0.0051(7) -0.4043(2) -0.4810(2) 0.0310(13) Uani 1 1 d . .
H7 H -0.0260 -0.3632 -0.4664 0.037 Uiso 1 1 calc R .
C8 C 0.0459(7) -0.4517(2) -0.4431(2) 0.0254(11) Uani 1 1 d . .
C9 C 0.1025(7) -0.6615(2) -0.3883(2) 0.0282(12) Uani 1 1 d . .
C10 C 0.3026(7) -0.6462(2) -0.3992(2) 0.0254(12) Uani 1 1 d . .
C11 C 0.3154(7) -0.5863(2) -0.4153(2) 0.0227(11) Uani 1 1 d . .
C12 C 0.4825(7) -0.5522(2) -0.4313(2) 0.0262(12) Uani 1 1 d . .
C13 C 0.5889(6) -0.4484(2) -0.4559(2) 0.0247(11) Uani 1 1 d . .
H13A H 0.6691 -0.4710 -0.4845 0.030 Uiso 1 1 calc R .
H13B H 0.6651 -0.4318 -0.4227 0.030 Uiso 1 1 calc R .
C14 C 0.4929(7) -0.3960(2) -0.4875(2) 0.0250(11) Uani 1 1 d . .
C15 C 0.4543(7) -0.4016(2) -0.5499(2) 0.0266(12) Uani 1 1 d . .
C16 C 0.4995(8) -0.4552(3) -0.5845(2) 0.0345(13) Uani 1 1 d . .
H16 H 0.5627 -0.4888 -0.5659 0.041 Uiso 1 1 calc R .
C17 C 0.4544(9) -0.4594(3) -0.6438(3) 0.0431(15) Uani 1 1 d . .
H17 H 0.4870 -0.4959 -0.6656 0.052 Uiso 1 1 calc R .
C18 C 0.3599(9) -0.4107(3) -0.6738(2) 0.0399(14) Uani 1 1 d . .
H18 H 0.3268 -0.4148 -0.7150 0.048 Uiso 1 1 calc R .
C19 C 0.3176(8) -0.3581(3) -0.6423(2) 0.0374(15) Uani 1 1 d . .
H19 H 0.2581 -0.3247 -0.6626 0.045 Uiso 1 1 calc R .
C20 C 0.3600(7) -0.3515(2) -0.5796(2) 0.0277(11) Uani 1 1 d . .
C21 C 0.3085(7) -0.2992(2) -0.5477(2) 0.0273(12) Uani 1 1 d . .
H21 H 0.2483 -0.2661 -0.5682 0.033 Uiso 1 1 calc R .
C22 C 0.3426(7) -0.2937(2) -0.4862(2) 0.0234(11) Uani 1 1 d . .
C23 C 0.2838(7) -0.2405(2) -0.4534(2) 0.0287(12) Uani 1 1 d . .
H23 H 0.2219 -0.2078 -0.4739 0.034 Uiso 1 1 calc R .
C24 C 0.3142(8) -0.2357(2) -0.3939(2) 0.0336(13) Uani 1 1 d . .
H24 H 0.2700 -0.2003 -0.3725 0.040 Uiso 1 1 calc R .
C25 C 0.4109(8) -0.2825(2) -0.3633(2) 0.0338(14) Uani 1 1 d . .
H25 H 0.4359 -0.2778 -0.3215 0.041 Uiso 1 1 calc R .
C26 C 0.4688(7) -0.3342(2) -0.3924(2) 0.0281(12) Uani 1 1 d . .
H26 H 0.5319 -0.3656 -0.3704 0.034 Uiso 1 1 calc R .
C27 C 0.4376(7) -0.3430(2) -0.4555(2) 0.0229(11) Uani 1 1 d . .
C28 C 0.4486(7) -0.6941(2) -0.3927(2) 0.0323(13) Uani 1 1 d . .
H28A H 0.4330 -0.7163 -0.3544 0.048 Uiso 1 1 calc GR .
H28B H 0.5684 -0.6737 -0.3934 0.048 Uiso 1 1 calc GR .
H28C H 0.4406 -0.7240 -0.4261 0.048 Uiso 1 1 calc GR .
C29 C 0.0403(8) -0.7127(3) -0.4307(2) 0.0330(13) Uani 1 1 d . .
C30 C 0.0537(12) -0.8233(3) -0.4442(3) 0.065(2) Uani 1 1 d . .
H30A H 0.1139 -0.8201 -0.4840 0.077 Uiso 1 1 calc R .
H30B H -0.0794 -0.8283 -0.4505 0.077 Uiso 1 1 calc R .
C31 C 0.1269(16) -0.8763(4) -0.4104(4) 0.113(3) Uani 1 1 d . U
H31A H 0.1196 -0.9141 -0.4351 0.170 Uiso 1 1 calc GR .
H31B H 0.0554 -0.8821 -0.3734 0.170 Uiso 1 1 calc GR .
H31C H 0.2547 -0.8681 -0.3999 0.170 Uiso 1 1 calc GR .
C32 C 0.0601(8) -0.6816(2) -0.3229(2) 0.0287(12) Uani 1 1 d . .
C33 C -0.2027(9) -0.6908(3) -0.2594(2) 0.0456(16) Uani 1 1 d . .
H33A H -0.1062 -0.6948 -0.2284 0.055 Uiso 1 1 calc R .
H33B H -0.2841 -0.7276 -0.2565 0.055 Uiso 1 1 calc R .
C34 C -0.3102(11) -0.6321(3) -0.2491(3) 0.068(2) Uani 1 1 d . .
H34A H -0.4000 -0.6270 -0.2815 0.102 Uiso 1 1 calc GR .
H34B H -0.2273 -0.5962 -0.2487 0.102 Uiso 1 1 calc GR .
H34C H -0.3737 -0.6349 -0.2102 0.102 Uiso 1 1 calc GR .
C35 C 0.0558(8) -0.3960(2) -0.3408(2) 0.0340(13) Uani 1 1 d . .
H35A H 0.0614 -0.3577 -0.3657 0.041 Uiso 1 1 calc R .
H35B H 0.1608 -0.3950 -0.3126 0.041 Uiso 1 1 calc R .
C36 C -0.1186(7) -0.3950(2) -0.3045(2) 0.0304(12) Uani 1 1 d . .
C37 C -0.1619(9) -0.3403(3) -0.2742(2) 0.0390(14) Uani 1 1 d . .
H37 H -0.0839 -0.3050 -0.2778 0.047 Uiso 1 1 calc R .
C38 C -0.3167(8) -0.3362(3) -0.2389(2) 0.0403(15) Uani 1 1 d . .
H38 H -0.3444 -0.2988 -0.2178 0.048 Uiso 1 1 calc R .
C39 C -0.4291(8) -0.3868(3) -0.2346(2) 0.0384(14) Uani 1 1 d . .
C40 C -0.3915(8) -0.4416(3) -0.2639(2) 0.0363(14) Uani 1 1 d . .
H40 H -0.4717 -0.4763 -0.2605 0.044 Uiso 1 1 calc R .
C41 C -0.2345(8) -0.4456(3) -0.2985(2) 0.0324(13) Uani 1 1 d . .
H41 H -0.2061 -0.4836 -0.3184 0.039 Uiso 1 1 calc R .

loop_
_atom_site_aniso_label
_atom_site_aniso_U_11
_atom_site_aniso_U_22
_atom_site_aniso_U_33
_atom_site_aniso_U_23
_atom_site_aniso_U_13
_atom_site_aniso_U_12
Br1 0.0540(4) 0.0871(5) 0.0441(3) -0.0072(4) 0.0177(3) 0.0030(4)
O1 0.053(3) 0.048(2) 0.027(2) 0.0062(19) 0.0018(19) 0.011(2)
O2 0.028(2) 0.029(2) 0.083(3) 0.007(2) 0.005(2) 0.0027(18)
O3 0.028(2) 0.0208(18) 0.038(2) 0.0038(16) 0.0068(16) 0.0001(16)
O4 0.047(2) 0.040(2) 0.0234(18) 0.0074(17) -0.0009(18) 0.006(2)
O5 0.033(2) 0.058(3) 0.033(2) 0.010(2) 0.0057(18) -0.0109(19)
O6 0.063(3) 0.061(3) 0.035(2) -0.005(2) -0.016(2) -0.005(2)
O7 0.066(3) 0.025(2) 0.034(2) -0.0053(18) -0.0036(19) -0.0089(19)
N1 0.034(3) 0.025(2) 0.027(2) 0.000(2) 0.0036(19) 0.004(2)
N2 0.018(2) 0.031(3) 0.055(3) 0.019(2) 0.005(2) 0.0013(19)
C1 0.035(3) 0.033(3) 0.026(3) 0.004(2) 0.007(2) 0.001(3)
C2 0.025(3) 0.023(3) 0.027(2) 0.005(2) 0.002(2) -0.002(2)
C3 0.019(3) 0.021(3) 0.027(3) 0.003(2) 0.003(2) -0.003(2)
C4 0.026(3) 0.031(3) 0.032(3) -0.001(2) 0.000(2) 0.000(2)
C5 0.033(3) 0.046(4) 0.026(3) 0.007(3) -0.004(2) -0.002(3)
C6 0.029(3) 0.039(3) 0.039(3) 0.018(3) -0.003(2) -0.001(3)
C7 0.023(3) 0.025(3) 0.045(3) 0.013(3) 0.004(2) 0.002(2)
C8 0.019(3) 0.028(3) 0.030(3) 0.004(2) 0.002(2) 0.000(2)
C9 0.035(3) 0.024(3) 0.026(3) 0.004(2) 0.000(2) -0.001(2)
C10 0.031(3) 0.025(3) 0.020(2) 0.002(2) -0.006(2) -0.002(2)
C11 0.026(3) 0.020(3) 0.022(2) 0.003(2) -0.001(2) -0.001(2)
C12 0.026(3) 0.026(3) 0.027(3) 0.003(2) -0.003(2) 0.003(2)
C13 0.026(3) 0.023(3) 0.026(3) 0.000(2) 0.004(2) -0.005(2)
C14 0.026(3) 0.022(3) 0.027(3) 0.002(2) -0.001(2) -0.007(2)
C15 0.027(3) 0.026(3) 0.027(3) 0.003(2) 0.006(2) -0.004(2)
C16 0.039(4) 0.033(3) 0.032(3) -0.003(3) 0.003(2) 0.001(3)
C17 0.055(4) 0.039(4) 0.036(3) -0.011(3) 0.005(3) -0.002(3)
C18 0.056(4) 0.045(3) 0.019(3) -0.001(2) 0.001(3) -0.006(3)
C19 0.040(4) 0.042(4) 0.030(3) 0.008(3) -0.005(3) -0.004(3)
C20 0.027(3) 0.033(3) 0.023(2) 0.005(2) 0.002(2) -0.005(3)
C21 0.027(3) 0.022(3) 0.032(3) 0.007(2) -0.001(2) -0.002(2)
C22 0.024(3) 0.019(3) 0.027(2) 0.003(2) 0.000(2) -0.002(2)
C23 0.027(3) 0.024(3) 0.035(3) 0.004(3) 0.005(2) 0.000(2)
C24 0.041(4) 0.025(3) 0.035(3) -0.002(3) 0.005(3) 0.001(3)
C25 0.047(4) 0.030(3) 0.025(3) -0.001(2) 0.004(2) -0.001(3)
C26 0.034(3) 0.027(3) 0.023(3) 0.005(2) 0.001(2) 0.001(2)
C27 0.020(3) 0.022(3) 0.026(3) 0.001(2) 0.002(2) -0.007(2)
C28 0.037(3) 0.024(3) 0.036(3) 0.006(2) -0.001(2) 0.005(3)
C29 0.037(3) 0.039(3) 0.022(3) 0.002(3) 0.003(2) -0.007(3)
C30 0.111(6) 0.033(3) 0.050(4) -0.016(3) -0.008(4) -0.014(4)
C31 0.204(9) 0.045(4) 0.091(5) -0.009(5) -0.013(6) 0.002(6)
C32 0.043(4) 0.020(3) 0.023(3) -0.005(2) 0.004(2) -0.002(2)
C33 0.047(4) 0.057(4) 0.033(3) 0.012(3) 0.013(3) 0.002(3)
C34 0.091(6) 0.063(5) 0.049(4) 0.001(4) 0.003(4) 0.025(5)
C35 0.036(3) 0.030(3) 0.036(3) -0.005(3) 0.001(2) 0.000(3)
C36 0.032(3) 0.031(3) 0.028(3) -0.001(2) -0.002(2) 0.001(2)
C37 0.046(4) 0.030(3) 0.041(3) -0.008(3) -0.003(3) -0.004(3)
C38 0.043(4) 0.041(4) 0.036(3) -0.016(3) 0.002(3) 0.002(3)
C39 0.035(3) 0.059(4) 0.021(3) 0.000(3) 0.003(2) 0.000(3)
C40 0.042(4) 0.035(3) 0.033(3) 0.001(3) 0.001(3) -0.003(3)
C41 0.041(3) 0.026(3) 0.031(3) -0.003(3) 0.000(2) 0.004(3)

loop_
_atom_type_symbol
_atom_type_description
_atom_type_scat_dispersion_real
_atom_type_scat_dispersion_imag
_atom_type_scat_source
C C 0.0033 0.0016 'International Tables Vol C Tables 4.2.6.8 and 6.1.1.4'
H H 0.0000 0.0000 'International Tables Vol C Tables 4.2.6.8 and 6.1.1.4'
Br Br -0.2901 2.4595 'International Tables Vol C Tables 4.2.6.8 and 6.1.1.4'
N N 0.0061 0.0033 'International Tables Vol C Tables 4.2.6.8 and 6.1.1.4'
O O 0.0106 0.0060 'International Tables Vol C Tables 4.2.6.8 and 6.1.1.4'

loop_
_geom_angle_atom_site_label_1
_geom_angle_atom_site_label_2
_geom_angle_atom_site_label_3
_geom_angle
C12 O3 C13 118.5(4)
C32 O5 C33 118.5(4)
C29 O7 C30 118.0(4)
C1 N1 C8 111.4(4)
C1 N1 C35 121.8(4)
C8 N1 C35 126.7(4)
C2 N2 C9 110.9(4)
O1 C1 N1 125.6(5)
O1 C1 C2 126.1(5)
N1 C1 C2 108.4(4)
N2 C2 C1 109.5(4)
N2 C2 C3 114.3(4)
N2 C2 C11 103.3(4)
C3 C2 C1 101.7(4)
C11 C2 C1 109.6(4)
C11 C2 C3 118.3(4)
C4 C3 C2 130.3(5)
C4 C3 C8 120.8(5)
C8 C3 C2 108.9(4)
C3 C4 C5 118.3(5)
C6 C5 C4 120.2(5)
C5 C6 C7 121.8(5)
C8 C7 C6 117.2(5)
C3 C8 N1 109.4(4)
C7 C8 N1 128.9(5)
C7 C8 C3 121.7(5)
N2 C9 C10 104.7(4)
N2 C9 C29 112.3(4)
N2 C9 C32 107.0(4)
C10 C9 C32 113.7(4)
C29 C9 C10 110.3(4)
C29 C9 C32 108.7(4)
C11 C10 C9 108.5(5)
C11 C10 C28 129.6(5)
C28 C10 C9 121.9(4)
C10 C11 C2 112.2(5)
C10 C11 C12 126.9(5)
C12 C11 C2 120.8(4)
O2 C12 O3 123.2(5)
O2 C12 C11 127.2(5)
O3 C12 C11 109.5(4)
O3 C13 C14 107.6(4)
C15 C14 C13 119.2(4)
C27 C14 C13 120.4(4)
C27 C14 C15 120.4(4)
C14 C15 C16 123.4(5)
C14 C15 C20 118.8(4)
C16 C15 C20 117.8(5)
C17 C16 C15 121.4(6)
C16 C17 C18 121.7(6)
C19 C18 C17 118.6(5)
C18 C19 C20 122.0(5)
C19 C20 C15 118.5(5)
C21 C20 C15 120.2(4)
C21 C20 C19 121.3(5)
C20 C21 C22 121.5(5)
C21 C22 C23 121.0(5)
C21 C22 C27 119.3(4)
C23 C22 C27 119.7(4)
C24 C23 C22 121.0(5)
C23 C24 C25 120.3(5)
C26 C25 C24 120.8(5)
C25 C26 C27 121.8(5)
C14 C27 C22 119.8(4)
C14 C27 C26 123.9(5)
C26 C27 C22 116.4(4)
O6 C29 O7 125.5(5)
O6 C29 C9 125.3(5)
O7 C29 C9 109.2(4)
O7 C30 C31 106.5(6)
O4 C32 O5 126.1(5)
O4 C32 C9 126.8(5)
O5 C32 C9 107.1(4)
O5 C33 C34 108.9(5)
N1 C35 C36 114.3(4)
C37 C36 C35 117.7(5)
C41 C36 C35 124.0(5)
C41 C36 C37 118.3(5)
C38 C37 C36 121.0(5)
C39 C38 C37 119.0(5)
C38 C39 Br1 118.5(4)
C38 C39 C40 121.7(5)
C40 C39 Br1 119.8(4)
C39 C40 C41 118.9(5)
C36 C41 C40 120.9(5)

loop_
_geom_bond_atom_site_label_1
_geom_bond_atom_site_label_2
_geom_bond_distance
Br1 C39 1.911(5)
O1 C1 1.210(6)
O2 C12 1.199(6)
O3 C12 1.339(6)
O3 C13 1.472(6)
O4 C32 1.184(6)
O5 C32 1.334(6)
O5 C33 1.448(6)
O6 C29 1.192(6)
O7 C29 1.332(6)
O7 C30 1.451(7)
N1 C1 1.353(6)
N1 C8 1.415(6)
N1 C35 1.454(6)
N2 C2 1.446(6)
N2 C9 1.453(6)
C1 C2 1.553(7)
C2 C3 1.511(6)
C2 C11 1.507(7)
C3 C4 1.363(7)
C3 C8 1.396(7)
C4 C5 1.396(7)
C5 C6 1.378(8)
C6 C7 1.390(7)
C7 C8 1.369(7)
C9 C10 1.520(7)
C9 C29 1.513(7)
C9 C32 1.544(7)
C10 C11 1.335(7)
C10 C28 1.488(7)
C11 C12 1.467(7)
C13 C14 1.496(7)
C14 C15 1.416(7)
C14 C27 1.398(7)
C15 C16 1.419(7)
C15 C20 1.435(7)
C16 C17 1.357(8)
C17 C18 1.415(9)
C18 C19 1.361(8)
C19 C20 1.432(7)
C20 C21 1.376(7)
C21 C22 1.392(7)
C22 C23 1.416(7)
C22 C27 1.434(7)
C23 C24 1.342(7)
C24 C25 1.403(7)
C25 C26 1.348(7)
C26 C27 1.431(7)
C30 C31 1.460(10)
C33 C34 1.500(9)
C35 C36 1.509(7)
C36 C37 1.386(7)
C36 C41 1.382(7)
C37 C38 1.380(8)
C38 C39 1.363(8)
C39 C40 1.367(8)
C40 C41 1.385(7)

loop_
_geom_hbond_atom_site_label_D
_geom_hbond_atom_site_label_H
_geom_hbond_atom_site_label_A
_geom_hbond_distance_DH
_geom_hbond_distance_HA
_geom_hbond_distance_DA
_geom_hbond_angle_DHA
_geom_hbond_site_symmetry_A
N2 H2 O2 0.88 2.23 3.015(6) 148.6 1_455
C18 H18 O1 0.95 2.52 3.362(6) 147.2 2_544
C28 H28A O4 0.98 2.57 3.184(7) 120.6 .
C28 H28B O2 0.98 2.45 3.105(7) 123.6 .
C31 H31A O2 0.98 2.68 3.391(9) 129.4 3_434
C37 H37 O4 0.95 2.90 3.483(6) 121.1 4_554
C38 H38 O4 0.95 2.69 3.376(7) 129.8 4_554

loop_
_geom_torsion_atom_site_label_1
_geom_torsion_atom_site_label_2
_geom_torsion_atom_site_label_3
_geom_torsion_atom_site_label_4
_geom_torsion
Br1 C39 C40 C41 179.6(4)
O1 C1 C2 N2 61.5(7)
O1 C1 C2 C3 -177.2(5)
O1 C1 C2 C11 -51.2(7)
O3 C13 C14 C15 -91.0(5)
O3 C13 C14 C27 87.3(5)
N1 C1 C2 N2 -116.6(5)
N1 C1 C2 C3 4.7(6)
N1 C1 C2 C11 130.7(4)
N1 C35 C36 C37 -168.9(5)
N1 C35 C36 C41 12.7(7)
N2 C2 C3 C4 -63.8(7)
N2 C2 C3 C8 115.4(5)
N2 C2 C11 C10 -6.5(5)
N2 C2 C11 C12 176.8(4)
N2 C9 C10 C11 -1.3(5)
N2 C9 C10 C28 179.7(4)
N2 C9 C29 O6 19.0(8)
N2 C9 C29 O7 -162.1(4)
N2 C9 C32 O4 -119.3(6)
N2 C9 C32 O5 59.6(5)
C1 N1 C8 C3 3.7(6)
C1 N1 C8 C7 -176.0(5)
C1 N1 C35 C36 -82.0(6)
C1 C2 C3 C4 178.3(5)
C1 C2 C3 C8 -2.5(5)
C1 C2 C11 C10 110.1(5)
C1 C2 C11 C12 -66.6(6)
C2 N2 C9 C10 -2.9(5)
C2 N2 C9 C29 -122.6(5)
C2 N2 C9 C32 118.1(5)
C2 C3 C4 C5 -179.5(5)
C2 C3 C8 N1 -0.4(5)
C2 C3 C8 C7 179.4(5)
C2 C11 C12 O2 -167.5(5)
C2 C11 C12 O3 9.7(6)
C3 C2 C11 C10 -134.0(5)
C3 C2 C11 C12 49.3(6)
C3 C4 C5 C6 -0.7(8)
C4 C3 C8 N1 178.9(5)
C4 C3 C8 C7 -1.3(8)
C4 C5 C6 C7 0.0(8)
C5 C6 C7 C8 0.1(8)
C6 C7 C8 N1 -179.7(5)
C6 C7 C8 C3 0.6(7)
C8 N1 C1 O1 176.6(5)
C8 N1 C1 C2 -5.3(6)
C8 N1 C35 C36 102.2(6)
C8 C3 C4 C5 1.4(8)
C9 N2 C2 C1 -111.3(5)
C9 N2 C2 C3 135.5(4)
C9 N2 C2 C11 5.5(5)
C9 C10 C11 C2 4.9(6)
C9 C10 C11 C12 -178.6(5)
C10 C9 C29 O6 -97.4(6)
C10 C9 C29 O7 81.5(5)
C10 C9 C32 O4 -4.1(7)
C10 C9 C32 O5 174.8(4)
C10 C11 C12 O2 16.3(9)
C10 C11 C12 O3 -166.5(5)
C11 C2 C3 C4 58.3(7)
C11 C2 C3 C8 -122.5(5)
C12 O3 C13 C14 144.7(4)
C13 O3 C12 O2 6.7(7)
C13 O3 C12 C11 -170.7(4)
C13 C14 C15 C16 1.0(7)
C13 C14 C15 C20 179.2(4)
C13 C14 C27 C22 -178.8(4)
C13 C14 C27 C26 0.8(7)
C14 C15 C16 C17 177.8(5)
C14 C15 C20 C19 -178.6(5)
C14 C15 C20 C21 0.0(7)
C15 C14 C27 C22 -0.5(7)
C15 C14 C27 C26 179.0(5)
C15 C16 C17 C18 -0.1(9)
C15 C20 C21 C22 -1.2(8)
C16 C15 C20 C19 -0.3(7)
C16 C15 C20 C21 178.3(5)
C16 C17 C18 C19 1.5(9)
C17 C18 C19 C20 -2.3(9)
C18 C19 C20 C15 1.7(8)
C18 C19 C20 C21 -176.9(5)
C19 C20 C21 C22 177.3(5)
C20 C15 C16 C17 -0.4(8)
C20 C21 C22 C23 -177.9(5)
C20 C21 C22 C27 1.6(7)
C21 C22 C23 C24 179.0(5)
C21 C22 C27 C14 -0.7(7)
C21 C22 C27 C26 179.7(5)
C22 C23 C24 C25 2.2(8)
C23 C22 C27 C14 178.9(5)
C23 C22 C27 C26 -0.7(7)
C23 C24 C25 C26 -2.6(9)
C24 C25 C26 C27 1.2(8)
C25 C26 C27 C14 -179.2(5)
C25 C26 C27 C22 0.4(7)
C27 C14 C15 C16 -177.3(5)
C27 C14 C15 C20 0.9(7)
C27 C22 C23 C24 -0.6(8)
C28 C10 C11 C2 -176.2(5)
C28 C10 C11 C12 0.3(9)
C29 O7 C30 C31 178.3(7)
C29 C9 C10 C11 119.7(5)
C29 C9 C10 C28 -59.3(6)
C29 C9 C32 O4 119.2(6)
C29 C9 C32 O5 -61.9(5)
C30 O7 C29 O6 2.6(9)
C30 O7 C29 C9 -176.3(5)
C32 O5 C33 C34 110.3(6)
C32 C9 C10 C11 -117.8(5)
C32 C9 C10 C28 63.2(6)
C32 C9 C29 O6 137.2(6)
C32 C9 C29 O7 -43.9(6)
C33 O5 C32 O4 14.7(8)
C33 O5 C32 C9 -164.2(4)
C35 N1 C1 O1 0.2(9)
C35 N1 C1 C2 178.4(4)
C35 N1 C8 C3 179.8(5)
C35 N1 C8 C7 0.1(9)
C35 C36 C37 C38 -178.3(5)
C35 C36 C41 C40 179.2(5)
C36 C37 C38 C39 -1.0(9)
C37 C36 C41 C40 0.9(8)
C37 C38 C39 Br1 -178.6(4)
C37 C38 C39 C40 0.8(9)
C38 C39 C40 C41 0.2(8)
C39 C40 C41 C36 -1.0(8)
C41 C36 C37 C38 0.1(8)
